data_4021038
loop_
_publ_author_name
'Dan Yang'
'Qiang Gao'
'Bao-Fu Zheng'
'Nian-Yong Zhu'

_publ_section_title
;
 Et~2~AlCl-Promoted Asymmetric Phenylseleno Group Transfer
 Radical Cyclization Reactions of Unsaturated \b-Hydroxy Esters
;
_journal_name_full 'Journal of Organic Chemistry'
_journal_page_first 8821
_journal_page_last 8828
_journal_paper_doi 10.1021/jo048322z
_journal_volume 69
_journal_year 2004
_chemical_formula_moiety 'C16 H22 O3 Se'
_chemical_formula_sum 'C16 H22 O3 Se'
_chemical_formula_weight 341.30
_space_group_IT_number 19
_symmetry_cell_setting orthorhombic
_symmetry_space_group_name_Hall 'P 2ac 2ab'
_symmetry_space_group_name_H-M 'P 21 21 21'
_cell_angle_alpha 90.00
_cell_angle_beta 90.00
_cell_angle_gamma 90.00
_cell_formula_units_Z 4
_cell_length_a 6.2800(10)
_cell_length_b 10.367(2)
_cell_length_c 24.434(5)
_cell_measurement_temperature 253(2)
_cell_volume 1590.8(5)
_diffrn_ambient_temperature 253(2)
_exptl_crystal_density_diffrn 1.425
_cod_database_code 4021038

loop_
_symmetry_equiv_pos_as_xyz
'x, y, z'
'-x+1/2, -y, z+1/2'
'x+1/2, -y+1/2, -z'
'-x, y+1/2, -z+1/2'

loop_
_atom_site_label
_atom_site_type_symbol
_atom_site_fract_x
_atom_site_fract_y
_atom_site_fract_z
_atom_site_U_iso_or_equiv
_atom_site_adp_type
_atom_site_occupancy
_atom_site_symmetry_multiplicity
_atom_site_calc_flag
_atom_site_refinement_flags
_atom_site_disorder_assembly
_atom_site_disorder_group
Se1 Se 0.02487(8) 0.12547(5) 0.027018(15) 0.06305(19) Uani 1 1 d . . .
O1 O -0.0090(7) 0.0759(3) 0.24381(10) 0.0615(8) Uani 1 1 d . . .
H1 H -0.0529 0.1348 0.2632 0.092 Uiso 1 1 calc R . .
O2 O 0.1000(5) -0.1994(3) 0.18960(13) 0.0594(8) Uani 1 1 d . . .
O3 O 0.3971(4) -0.0812(3) 0.19641(12) 0.0552(8) Uani 1 1 d . . .
C1 C -0.0999(7) -0.0286(4) 0.06485(16) 0.0470(10) Uani 1 1 d . . .
C2 C -0.1109(6) 0.0043(4) 0.12660(16) 0.0407(10) Uani 1 1 d . . .
H2 H -0.1853 -0.0668 0.1448 0.049 Uiso 1 1 calc R . .
C3 C -0.2304(6) 0.1308(5) 0.14139(17) 0.0537(11) Uani 1 1 d . . .
H3A H -0.2918 0.1696 0.1089 0.064 Uiso 1 1 calc R . .
H3B H -0.3436 0.1136 0.1674 0.064 Uiso 1 1 calc R . .
C4 C -0.0635(6) 0.2192(4) 0.16639(17) 0.0502(11) Uani 1 1 d . . .
H4A H 0.0110 0.2674 0.1383 0.060 Uiso 1 1 calc R . .
H4B H -0.1278 0.2793 0.1919 0.060 Uiso 1 1 calc R . .
C5 C 0.0842(6) 0.1285(4) 0.19527(16) 0.0486(10) Uani 1 1 d . . .
H5 H 0.2214 0.1696 0.2031 0.058 Uiso 1 1 calc R . .
C6 C 0.1092(6) 0.0187(4) 0.15447(16) 0.0388(9) Uani 1 1 d . . .
H6 H 0.2120 0.0458 0.1266 0.047 Uiso 1 1 calc R . .
C7 C 0.1937(6) -0.1009(4) 0.18153(14) 0.0426(10) Uani 1 1 d . . .
C8 C -0.3267(7) -0.0543(6) 0.0435(2) 0.0710(15) Uani 1 1 d . . .
H8A H -0.3204 -0.0777 0.0055 0.107 Uiso 1 1 calc R . .
H8B H -0.4113 0.0222 0.0476 0.107 Uiso 1 1 calc R . .
H8C H -0.3898 -0.1234 0.0640 0.107 Uiso 1 1 calc R . .
C9 C 0.0357(8) -0.1458(4) 0.05408(16) 0.0574(11) Uani 1 1 d . . .
H9A H -0.0236 -0.2188 0.0729 0.086 Uiso 1 1 calc R . .
H9B H 0.1777 -0.1305 0.0671 0.086 Uiso 1 1 calc R . .
H9C H 0.0393 -0.1629 0.0155 0.086 Uiso 1 1 calc R . .
C10 C 0.5075(9) -0.1861(5) 0.22301(19) 0.0718(14) Uani 1 1 d . . .
H10A H 0.4402 -0.2046 0.2574 0.108 Uiso 1 1 calc R . .
H10B H 0.6532 -0.1621 0.2292 0.108 Uiso 1 1 calc R . .
H10C H 0.5025 -0.2613 0.2001 0.108 Uiso 1 1 calc R . .
C11 C 0.0466(7) 0.0630(4) -0.04683(16) 0.0490(11) Uani 1 1 d . . .
C12 C -0.1210(8) 0.0798(5) -0.08307(18) 0.0620(13) Uani 1 1 d . . .
H12 H -0.2487 0.1155 -0.0712 0.074 Uiso 1 1 calc R . .
C13 C -0.0963(8) 0.0429(6) -0.13720(19) 0.0676(15) Uani 1 1 d . . .
H13 H -0.2086 0.0540 -0.1616 0.081 Uiso 1 1 calc R . .
C14 C 0.0896(9) -0.0091(5) -0.1552(2) 0.0667(14) Uani 1 1 d . . .
H14 H 0.1040 -0.0333 -0.1917 0.080 Uiso 1 1 calc R . .
C15 C 0.2542(9) -0.0258(5) -0.1199(2) 0.0694(15) Uani 1 1 d . . .
H15 H 0.3811 -0.0617 -0.1324 0.083 Uiso 1 1 calc R . .
C16 C 0.2344(8) 0.0102(5) -0.0655(2) 0.0623(13) Uani 1 1 d . . .
H16 H 0.3479 -0.0012 -0.0415 0.075 Uiso 1 1 calc R . .

loop_
_atom_site_aniso_label
_atom_site_aniso_U_11
_atom_site_aniso_U_22
_atom_site_aniso_U_33
_atom_site_aniso_U_23
_atom_site_aniso_U_13
_atom_site_aniso_U_12
Se1 0.1111(4) 0.0449(3) 0.0332(2) 0.00234(19) -0.0017(2) -0.0092(3)
O1 0.104(2) 0.0497(17) 0.0312(14) -0.0011(12) 0.0038(16) 0.009(2)
O2 0.0746(19) 0.0484(19) 0.0552(19) 0.0140(15) -0.0056(16) -0.0042(16)
O3 0.0480(17) 0.063(2) 0.0541(17) 0.0131(15) -0.0066(14) 0.0110(14)
C1 0.057(2) 0.051(3) 0.033(2) -0.0038(18) -0.0075(17) -0.003(2)
C2 0.042(2) 0.046(3) 0.034(2) 0.0043(19) -0.0012(16) -0.0008(18)
C3 0.057(2) 0.056(3) 0.047(2) 0.000(2) 0.0009(18) 0.013(2)
C4 0.065(3) 0.041(2) 0.045(2) 0.0013(19) 0.0015(19) 0.007(2)
C5 0.057(2) 0.046(2) 0.043(2) -0.005(2) -0.0083(17) -0.001(2)
C6 0.044(2) 0.039(2) 0.033(2) 0.0019(18) 0.0009(17) 0.0003(17)
C7 0.050(2) 0.047(3) 0.031(2) 0.0019(19) 0.0011(16) 0.003(2)
C8 0.062(3) 0.089(4) 0.062(3) -0.007(3) -0.023(2) -0.009(3)
C9 0.085(3) 0.047(3) 0.040(2) -0.0056(19) 0.001(2) -0.007(3)
C10 0.074(3) 0.079(3) 0.063(3) 0.018(3) 0.004(3) 0.037(3)
C11 0.069(3) 0.042(2) 0.0357(19) 0.0049(18) -0.0012(19) 0.000(2)
C12 0.063(3) 0.082(4) 0.041(3) 0.001(2) -0.003(2) 0.022(2)
C13 0.072(3) 0.089(4) 0.042(3) 0.005(3) -0.004(2) 0.004(3)
C14 0.096(4) 0.057(3) 0.046(3) -0.007(2) 0.009(3) -0.007(3)
C15 0.087(4) 0.064(4) 0.058(3) 0.008(3) 0.022(3) 0.015(3)
C16 0.059(3) 0.074(4) 0.054(3) 0.018(3) 0.001(2) 0.006(2)

loop_
_geom_bond_atom_site_label_1
_geom_bond_atom_site_label_2
_geom_bond_distance
_geom_bond_site_symmetry_2
_geom_bond_publ_flag
Se1 C11 1.922(4) . ?
Se1 C1 2.005(4) . ?
O1 C5 1.430(5) . ?
O2 C7 1.195(5) . ?
O3 C7 1.344(5) . ?
O3 C10 1.444(5) . ?
C1 C9 1.507(6) . ?
C1 C8 1.540(6) . ?
C1 C2 1.548(6) . ?
C2 C6 1.548(5) . ?
C2 C3 1.553(6) . ?
C3 C4 1.521(6) . ?
C4 C5 1.498(5) . ?
C5 C6 1.520(6) . ?
C6 C7 1.503(6) . ?
C11 C16 1.377(6) . ?
C11 C12 1.386(6) . ?
C12 C13 1.385(6) . ?
C13 C14 1.360(7) . ?
C14 C15 1.356(7) . ?
C15 C16 1.389(7) . ?

loop_
_cod_related_entry_id
_cod_related_entry_database
_cod_related_entry_code
1 ChemSpider 9534702
